data_7016021
loop_
_publ_author_name
'Nastase, Silviu'
'Maxim, Catalin'
'Andruh, Marius'
'Cano, Joan'
'Ruiz-P\'erez, Catalina'
'Faus, Juan'
'Lloret, Francesc'
'Julve, Miguel'

_publ_section_title
;
 New cyanide-bridged Mn(III)-M(III) heterometallic dinuclear complexes
 constructed from [M(III)(AA)(CN)4]- building blocks (M = Cr and Fe):
 synthesis, crystal structures and magnetic properties.
;
_journal_issue 18
_journal_name_full 'Dalton transactions (Cambridge, England : 2003)'
_journal_page_first 4898
_journal_page_last 4908
_journal_paper_doi 10.1039/c0dt01815e
_journal_volume 40
_journal_year 2011
_chemical_formula_sum 'C32 H32 Cr Mn N8 O7'
_chemical_formula_weight 747.60
_space_group_IT_number 15
_symmetry_cell_setting monoclinic
_symmetry_Int_Tables_number 15
_symmetry_space_group_name_Hall '-C 2yc'
_symmetry_space_group_name_H-M 'C 1 2/c 1'
_atom_sites_solution_hydrogens geom
_atom_sites_solution_primary direct
_atom_sites_solution_secondary difmap
_audit_creation_method SHELXL-97
_cell_angle_alpha 90.000(10)
_cell_angle_beta 98.684(10)
_cell_angle_gamma 90.000(10)
_cell_formula_units_Z 8
_cell_length_a 21.6900(10)
_cell_length_b 15.1020(10)
_cell_length_c 22.7070(10)
_cell_measurement_temperature 293(2)
_cell_volume 7352.7(7)
_computing_cell_refinement 'HKL2000 (Otwinowski & Minor, 1997)'
_computing_data_collection 'Collect (Bruker AXS BV, 1997-2004)'
_computing_data_reduction 'HKL2000 (Otwinowski & Minor, 1997)'
_computing_molecular_graphics 'Ortep-3 for Windows (Farrugia, 1997)'
_computing_publication_material 'WinGX publication routines (Farrugia, 1999)'
_computing_structure_refinement 'SHELXL-97 (Sheldrick, 1997)'
_computing_structure_solution 'SHELXL-97 (Sheldrick, 1997)'
_diffrn_ambient_temperature 293(2)
_diffrn_detector 'CCD plate'
_diffrn_detector_area_resol_mean 9
_diffrn_measured_fraction_theta_full 0.942
_diffrn_measured_fraction_theta_max 0.942
_diffrn_measurement_device '95mm CCD camera on \k-goniostat'
_diffrn_measurement_device_type KappaCCD
_diffrn_measurement_method 'CCD rotation images, thick slices'
_diffrn_radiation_monochromator 'horizonally mounted graphite crystal'
_diffrn_radiation_probe x-ray
_diffrn_radiation_source 'fine-focus sealed tube'
_diffrn_radiation_type Mok\a
_diffrn_radiation_wavelength 0.71073
_diffrn_reflns_av_R_equivalents 0.0000
_diffrn_reflns_av_sigmaI/netI 0.0328
_diffrn_reflns_limit_h_max 25
_diffrn_reflns_limit_h_min 0
_diffrn_reflns_limit_k_max 17
_diffrn_reflns_limit_k_min 0
_diffrn_reflns_limit_l_max 26
_diffrn_reflns_limit_l_min -27
_diffrn_reflns_number 6095
_diffrn_reflns_theta_full 25.00
_diffrn_reflns_theta_max 25.00
_diffrn_reflns_theta_min 5.10
_diffrn_source 'Enraf Nonius FR590'
_exptl_absorpt_coefficient_mu 0.693
_exptl_absorpt_correction_type none
_exptl_crystal_colour Brown
_exptl_crystal_density_diffrn 1.351
_exptl_crystal_density_method 'not measured'
_exptl_crystal_description Prism
_exptl_crystal_F_000 3080
_exptl_crystal_size_max 0.10
_exptl_crystal_size_mid 0.08
_exptl_crystal_size_min 0.08
_refine_diff_density_max 1.167
_refine_diff_density_min -0.461
_refine_diff_density_rms 0.076
_refine_ls_extinction_method none
_refine_ls_goodness_of_fit_ref 1.095
_refine_ls_hydrogen_treatment mixed
_refine_ls_matrix_type full
_refine_ls_number_parameters 450
_refine_ls_number_reflns 6095
_refine_ls_number_restraints 0
_refine_ls_restrained_S_all 1.095
_refine_ls_R_factor_all 0.0814
_refine_ls_R_factor_gt 0.0650
_refine_ls_shift/su_max 0.002
_refine_ls_shift/su_mean 0.000
_refine_ls_structure_factor_coef Fsqd
_refine_ls_weighting_details 'calc w=1/[\s^2^(Fo^2^)+(0.0856P)^2^+24.9489P] where P=(Fo^2^+2Fc^2^)/3'
_refine_ls_weighting_scheme calc
_refine_ls_wR_factor_gt 0.1720
_refine_ls_wR_factor_ref 0.1822
_reflns_number_gt 5067
_reflns_number_total 6095
_reflns_threshold_expression >2sigma(I)
_cod_data_source_file c0dt01815e.txt
_cod_data_source_block Compound-1
_cod_original_sg_symbol_H-M 'C 2/c'
_cod_database_code 7016021

loop_
_symmetry_equiv_pos_as_xyz
'x, y, z'
'-x, y, -z+1/2'
'x+1/2, y+1/2, z'
'-x+1/2, y+1/2, -z+1/2'
'-x, -y, -z'
'x, -y, z-1/2'
'-x+1/2, -y+1/2, -z'
'x+1/2, -y+1/2, z-1/2'

loop_
_atom_site_label
_atom_site_type_symbol
_atom_site_fract_x
_atom_site_fract_y
_atom_site_fract_z
_atom_site_U_iso_or_equiv
_atom_site_adp_type
_atom_site_occupancy
_atom_site_symmetry_multiplicity
_atom_site_calc_flag
_atom_site_refinement_flags
_atom_site_disorder_assembly
_atom_site_disorder_group
Mn1 Mn 0.23074(3) 0.67263(4) 1.08813(3) 0.0408(2) Uani 1 1 d . . .
Cr1 Cr 0.12920(3) 0.37001(5) 1.13107(3) 0.0453(2) Uani 1 1 d . . .
C1 C 0.1432(2) 0.5042(3) 1.11741(19) 0.0484(10) Uani 1 1 d . . .
C2 C 0.2236(3) 0.3551(4) 1.1565(2) 0.0667(14) Uani 1 1 d . . .
C3 C 0.1183(2) 0.2363(3) 1.1464(2) 0.0505(11) Uani 1 1 d . . .
C4 C 0.1156(2) 0.3980(4) 1.2159(2) 0.0607(13) Uani 1 1 d . . .
C5 C 0.1823(3) 0.3373(3) 1.0150(2) 0.0616(13) Uani 1 1 d . . .
H5 H 0.2211 0.3389 1.0388 0.074 Uiso 1 1 calc R . .
C6 C 0.1797(3) 0.3214(4) 0.9552(3) 0.0812(18) Uani 1 1 d . . .
H6 H 0.2161 0.3125 0.9390 0.097 Uiso 1 1 calc R . .
C7 C 0.1231(4) 0.3187(5) 0.9201(3) 0.0843(18) Uani 1 1 d . . .
H7 H 0.1201 0.3060 0.8797 0.101 Uiso 1 1 calc R . .
C8 C 0.0702(3) 0.3352(4) 0.9453(2) 0.0718(15) Uani 1 1 d . . .
H8 H 0.0312 0.3346 0.9217 0.086 Uiso 1 1 calc R . .
C9 C 0.0752(2) 0.3525(3) 1.00533(19) 0.0479(10) Uani 1 1 d . . .
C10 C 0.0220(2) 0.3744(3) 1.03593(18) 0.0435(10) Uani 1 1 d . . .
C11 C -0.0377(2) 0.3876(3) 1.0065(2) 0.0528(11) Uani 1 1 d . . .
H11 H -0.0463 0.3809 0.9653 0.063 Uiso 1 1 calc R . .
C12 C -0.0846(2) 0.4110(4) 1.0384(2) 0.0591(12) Uani 1 1 d . . .
H12 H -0.1248 0.4218 1.0191 0.071 Uiso 1 1 calc R . .
C13 C -0.0708(2) 0.4178(3) 1.0992(2) 0.0588(12) Uani 1 1 d . . .
H13 H -0.1019 0.4315 1.1218 0.071 Uiso 1 1 calc R . .
C14 C -0.0106(2) 0.4043(3) 1.1265(2) 0.0522(11) Uani 1 1 d . . .
H14 H -0.0015 0.4093 1.1677 0.063 Uiso 1 1 calc R . .
C15 C 0.2751(3) 0.7076(4) 1.2122(2) 0.0771(17) Uani 1 1 d . . .
H15A H 0.2624 0.7170 1.2509 0.093 Uiso 1 1 calc R . .
H15B H 0.3117 0.7436 1.2097 0.093 Uiso 1 1 calc R . .
C16 C 0.1798(3) 0.7848(4) 1.1731(3) 0.0705(15) Uani 1 1 d . . .
H16 H 0.1788 0.8031 1.2121 0.085 Uiso 1 1 calc R . .
C17 C 0.1322(3) 0.8174(4) 1.1283(3) 0.0677(14) Uani 1 1 d . . .
C18 C 0.0853(4) 0.8712(5) 1.1463(4) 0.100(2) Uani 1 1 d . . .
H18 H 0.0856 0.8824 1.1866 0.120 Uiso 1 1 calc R . .
C19 C 0.0406(4) 0.9064(6) 1.1065(4) 0.117(3) Uani 1 1 d . . .
H19 H 0.0108 0.9426 1.1195 0.141 Uiso 1 1 calc R . .
C20 C 0.0376(3) 0.8901(4) 1.0457(4) 0.094(2) Uani 1 1 d . . .
H20 H 0.0057 0.9141 1.0184 0.112 Uiso 1 1 calc R . .
C21 C 0.0833(2) 0.8373(3) 1.0266(3) 0.0650(14) Uani 1 1 d . . .
C22 C 0.1302(2) 0.7986(3) 1.0676(2) 0.0526(11) Uani 1 1 d . . .
C23 C 0.0400(3) 0.8479(5) 0.9222(4) 0.100(2) Uani 1 1 d . . .
H23A H 0.0489 0.8280 0.8842 0.120 Uiso 1 1 calc R . .
H23B H 0.0393 0.9115 0.9229 0.120 Uiso 1 1 calc R . .
H23C H 0.0001 0.8255 0.9285 0.120 Uiso 1 1 calc R . .
C24 C 0.2894(3) 0.6126(4) 1.2041(2) 0.0699(15) Uani 1 1 d . . .
H24A H 0.3298 0.5980 1.2266 0.084 Uiso 1 1 calc R . .
H24B H 0.2581 0.5758 1.2183 0.084 Uiso 1 1 calc R . .
C25 C 0.3219(2) 0.5328(3) 1.1231(2) 0.0503(11) Uani 1 1 d . . .
H25 H 0.3478 0.5019 1.1525 0.060 Uiso 1 1 calc R . .
C26 C 0.3213(2) 0.5046(3) 1.0624(2) 0.0467(10) Uani 1 1 d . . .
C27 C 0.3607(2) 0.4345(3) 1.0521(2) 0.0607(13) Uani 1 1 d . . .
H27 H 0.3857 0.4076 1.0840 0.073 Uiso 1 1 calc R . .
C28 C 0.3627(3) 0.4055(3) 0.9956(3) 0.0667(14) Uani 1 1 d . . .
H28 H 0.3897 0.3598 0.9892 0.080 Uiso 1 1 calc R . .
C29 C 0.3251(2) 0.4434(3) 0.9476(2) 0.0608(13) Uani 1 1 d . . .
H29 H 0.3268 0.4229 0.9093 0.073 Uiso 1 1 calc R . .
C30 C 0.2848(2) 0.5114(3) 0.9564(2) 0.0494(10) Uani 1 1 d . . .
C31 C 0.28213(19) 0.5438(3) 1.01404(19) 0.0416(9) Uani 1 1 d . . .
C32 C 0.2421(3) 0.5180(4) 0.8531(2) 0.0796(17) Uani 1 1 d . . .
H32A H 0.2127 0.5521 0.8265 0.096 Uiso 1 1 calc R . .
H32B H 0.2290 0.4572 0.8523 0.096 Uiso 1 1 calc R . .
H32C H 0.2825 0.5219 0.8409 0.096 Uiso 1 1 calc R . .
N1 N 0.15384(19) 0.5763(3) 1.10808(18) 0.0575(10) Uani 1 1 d . . .
N2 N 0.2762(2) 0.3446(4) 1.1710(3) 0.0960(19) Uani 1 1 d . . .
N3 N 0.1127(2) 0.1641(3) 1.1586(2) 0.0726(12) Uani 1 1 d . . .
N4 N 0.1059(3) 0.4150(5) 1.2617(2) 0.106(2) Uani 1 1 d . . .
N5 N 0.13110(18) 0.3506(2) 1.04054(16) 0.0501(9) Uani 1 1 d . . .
N6 N 0.03570(16) 0.3840(2) 1.09566(15) 0.0441(8) Uani 1 1 d . . .
N7 N 0.2240(2) 0.7322(3) 1.16426(17) 0.0559(10) Uani 1 1 d . . .
N8 N 0.28981(17) 0.5967(2) 1.14029(16) 0.0476(9) Uani 1 1 d . . .
O1 O 0.24239(14) 0.60872(19) 1.01932(12) 0.0461(7) Uani 1 1 d . . .
O2 O 0.17189(14) 0.7484(2) 1.04580(13) 0.0493(7) Uani 1 1 d . . .
O1W O 0.30766(19) 0.7672(3) 1.07735(18) 0.0553(9) Uani 1 1 d . . .
O3 O 0.24527(17) 0.5520(2) 0.91227(14) 0.0621(9) Uani 1 1 d . . .
O2W O 0.4099(5) 0.3504(13) 0.2002(6) 0.309(9) Uani 1 1 d . . .
O4 O 0.08684(16) 0.8165(2) 0.96806(19) 0.0710(10) Uani 1 1 d . . .
O3W O 0.4477(8) 0.5520(11) 0.2569(6) 0.317(8) Uani 1 1 d . . .
H1A H 0.292(3) 0.812(5) 1.068(3) 0.08(2) Uiso 1 1 d . . .
H1B H 0.327(3) 0.752(4) 1.053(3) 0.08(2) Uiso 1 1 d . . .

loop_
_atom_site_aniso_label
_atom_site_aniso_U_11
_atom_site_aniso_U_22
_atom_site_aniso_U_33
_atom_site_aniso_U_23
_atom_site_aniso_U_13
_atom_site_aniso_U_12
Mn1 0.0376(4) 0.0417(4) 0.0410(4) -0.0015(2) -0.0010(3) 0.0051(3)
Cr1 0.0378(4) 0.0539(4) 0.0412(4) 0.0084(3) -0.0034(3) -0.0038(3)
C1 0.037(2) 0.062(3) 0.043(2) 0.005(2) -0.0038(18) -0.005(2)
C2 0.052(3) 0.078(4) 0.067(3) 0.032(3) -0.001(3) -0.008(3)
C3 0.041(3) 0.055(3) 0.054(3) 0.001(2) 0.002(2) 0.001(2)
C4 0.058(3) 0.079(3) 0.040(3) 0.003(2) -0.010(2) -0.010(3)
C5 0.055(3) 0.064(3) 0.067(3) 0.012(2) 0.014(3) 0.004(2)
C6 0.093(5) 0.082(4) 0.079(4) 0.008(3) 0.043(4) 0.011(3)
C7 0.098(5) 0.106(5) 0.049(3) -0.001(3) 0.012(3) 0.018(4)
C8 0.080(4) 0.090(4) 0.044(3) -0.001(3) 0.002(3) 0.011(3)
C9 0.049(3) 0.049(2) 0.043(2) 0.0045(18) -0.002(2) -0.0004(19)
C10 0.046(3) 0.041(2) 0.040(2) 0.0044(17) -0.0030(18) -0.0045(18)
C11 0.047(3) 0.061(3) 0.045(2) 0.002(2) -0.012(2) -0.003(2)
C12 0.034(3) 0.074(3) 0.065(3) 0.007(2) -0.008(2) -0.007(2)
C13 0.039(3) 0.074(3) 0.063(3) 0.002(2) 0.007(2) -0.003(2)
C14 0.044(3) 0.065(3) 0.046(2) 0.000(2) 0.001(2) -0.001(2)
C15 0.093(4) 0.083(4) 0.049(3) -0.017(3) -0.011(3) 0.016(3)
C16 0.080(4) 0.068(3) 0.067(3) -0.016(3) 0.022(3) 0.009(3)
C17 0.060(3) 0.064(3) 0.081(4) -0.006(3) 0.019(3) 0.016(3)
C18 0.086(5) 0.109(5) 0.109(5) -0.015(4) 0.027(4) 0.038(4)
C19 0.094(6) 0.129(7) 0.133(7) -0.012(6) 0.031(5) 0.054(5)
C20 0.055(4) 0.078(4) 0.143(7) 0.006(4) -0.002(4) 0.028(3)
C21 0.043(3) 0.052(3) 0.098(4) 0.006(3) 0.003(3) 0.004(2)
C22 0.035(2) 0.043(2) 0.080(3) 0.004(2) 0.008(2) 0.0058(19)
C23 0.071(4) 0.086(4) 0.125(6) 0.023(4) -0.046(4) 0.005(3)
C24 0.079(4) 0.082(4) 0.042(3) -0.001(2) -0.010(2) 0.016(3)
C25 0.044(3) 0.051(3) 0.052(3) 0.007(2) -0.006(2) 0.003(2)
C26 0.033(2) 0.050(2) 0.056(3) 0.0030(19) 0.0026(19) 0.0054(18)
C27 0.049(3) 0.056(3) 0.075(3) 0.006(2) 0.000(2) 0.015(2)
C28 0.058(3) 0.058(3) 0.086(4) -0.006(3) 0.018(3) 0.018(2)
C29 0.059(3) 0.062(3) 0.064(3) -0.010(2) 0.018(3) 0.005(2)
C30 0.045(3) 0.049(2) 0.054(3) -0.004(2) 0.007(2) 0.000(2)
C31 0.032(2) 0.040(2) 0.052(2) -0.0016(18) 0.0045(18) 0.0006(17)
C32 0.100(5) 0.087(4) 0.048(3) -0.013(3) 0.000(3) 0.003(3)
N1 0.053(2) 0.060(3) 0.056(2) 0.0076(19) 0.0008(19) -0.0078(19)
N2 0.044(3) 0.131(5) 0.109(4) 0.058(4) -0.001(3) -0.004(3)
N3 0.083(3) 0.061(3) 0.073(3) 0.001(2) 0.009(2) 0.005(2)
N4 0.104(5) 0.163(6) 0.048(3) -0.015(3) 0.000(3) -0.013(4)
N5 0.053(2) 0.049(2) 0.048(2) 0.0056(16) 0.0082(18) 0.0010(17)
N6 0.040(2) 0.048(2) 0.0430(19) 0.0036(15) -0.0004(16) -0.0034(15)
N7 0.062(3) 0.053(2) 0.050(2) -0.0087(17) 0.0017(19) 0.0049(19)
N8 0.043(2) 0.051(2) 0.045(2) 0.0008(16) -0.0057(16) 0.0060(16)
O1 0.0425(17) 0.0508(17) 0.0426(15) -0.0033(12) -0.0013(13) 0.0133(13)
O2 0.0401(17) 0.0496(17) 0.0568(18) 0.0040(14) 0.0027(14) 0.0074(13)
O1W 0.045(2) 0.057(2) 0.061(2) 0.0050(18) -0.0024(18) -0.0043(16)
O3 0.065(2) 0.072(2) 0.0450(18) -0.0101(15) -0.0030(15) 0.0116(17)
O2W 0.152(9) 0.54(3) 0.217(11) 0.056(13) -0.010(8) 0.093(12)
O4 0.048(2) 0.062(2) 0.095(3) 0.0165(19) -0.0179(19) 0.0089(16)
O3W 0.375(18) 0.339(17) 0.229(11) -0.032(11) 0.017(12) 0.208(15)

loop_
_atom_type_symbol
_atom_type_description
_atom_type_scat_dispersion_real
_atom_type_scat_dispersion_imag
_atom_type_scat_source
C C 0.0033 0.0016 'International Tables Vol C Tables 4.2.6.8 and 6.1.1.4'
H H 0.0000 0.0000 'International Tables Vol C Tables 4.2.6.8 and 6.1.1.4'
Mn Mn 0.3368 0.7283 'International Tables Vol C Tables 4.2.6.8 and 6.1.1.4'
N N 0.0061 0.0033 'International Tables Vol C Tables 4.2.6.8 and 6.1.1.4'
O O 0.0106 0.0060 'International Tables Vol C Tables 4.2.6.8 and 6.1.1.4'
Cr Cr 0.3209 0.6236 'International Tables Vol C Tables 4.2.6.8 and 6.1.1.4'

loop_
_geom_angle_atom_site_label_1
_geom_angle_atom_site_label_2
_geom_angle_atom_site_label_3
_geom_angle
_geom_angle_site_symmetry_1
_geom_angle_site_symmetry_3
_geom_angle_publ_flag
O2 Mn1 O1 93.09(13) . . ?
O2 Mn1 N7 92.07(15) . . ?
O1 Mn1 N7 174.84(15) . . ?
O2 Mn1 N8 174.17(14) . . ?
O1 Mn1 N8 92.50(14) . . ?
N7 Mn1 N8 82.33(16) . . ?
O2 Mn1 O1W 90.87(15) . . ?
O1 Mn1 O1W 92.33(16) . . ?
N7 Mn1 O1W 87.71(18) . . ?
N8 Mn1 O1W 90.54(16) . . ?
O2 Mn1 N1 91.69(14) . . ?
O1 Mn1 N1 91.78(15) . . ?
N7 Mn1 N1 87.94(17) . . ?
N8 Mn1 N1 86.49(16) . . ?
O1W Mn1 N1 175.03(14) . . ?
C4 Cr1 C2 92.1(2) . . ?
C4 Cr1 C3 90.4(2) . . ?
C2 Cr1 C3 88.8(2) . . ?
C4 Cr1 N6 94.20(18) . . ?
C2 Cr1 N6 173.65(19) . . ?
C3 Cr1 N6 92.01(16) . . ?
C4 Cr1 C1 89.1(2) . . ?
C2 Cr1 C1 89.25(19) . . ?
C3 Cr1 C1 177.99(18) . . ?
N6 Cr1 C1 89.96(15) . . ?
C4 Cr1 N5 171.87(19) . . ?
C2 Cr1 N5 95.5(2) . . ?
C3 Cr1 N5 92.80(17) . . ?
N6 Cr1 N5 78.22(15) . . ?
C1 Cr1 N5 87.97(16) . . ?
N1 C1 Cr1 175.8(4) . . ?
N2 C2 Cr1 178.3(5) . . ?
N3 C3 Cr1 175.7(4) . . ?
N4 C4 Cr1 177.1(6) . . ?
N5 C5 C6 122.7(5) . . ?
C7 C6 C5 119.0(6) . . ?
C6 C7 C8 119.0(5) . . ?
C9 C8 C7 119.9(6) . . ?
N5 C9 C8 120.8(5) . . ?
N5 C9 C10 115.1(4) . . ?
C8 C9 C10 124.1(4) . . ?
N6 C10 C11 121.3(4) . . ?
N6 C10 C9 115.4(4) . . ?
C11 C10 C9 123.3(4) . . ?
C10 C11 C12 119.6(4) . . ?
C13 C12 C11 118.7(5) . . ?
C12 C13 C14 119.5(5) . . ?
N6 C14 C13 122.2(4) . . ?
N7 C15 C24 107.4(4) . . ?
N7 C16 C17 125.4(5) . . ?
C22 C17 C18 119.0(6) . . ?
C22 C17 C16 123.0(4) . . ?
C18 C17 C16 118.0(6) . . ?
C19 C18 C17 121.1(7) . . ?
C18 C19 C20 121.5(7) . . ?
C21 C20 C19 118.7(6) . . ?
O4 C21 C20 125.2(6) . . ?
O4 C21 C22 113.9(4) . . ?
C20 C21 C22 120.9(6) . . ?
O2 C22 C21 117.2(5) . . ?
O2 C22 C17 124.0(4) . . ?
C21 C22 C17 118.7(5) . . ?
N8 C24 C15 108.2(4) . . ?
N8 C25 C26 125.8(4) . . ?
C27 C26 C31 119.8(4) . . ?
C27 C26 C25 117.7(4) . . ?
C31 C26 C25 122.5(4) . . ?
C28 C27 C26 120.4(5) . . ?
C27 C28 C29 120.7(5) . . ?
C30 C29 C28 120.3(5) . . ?
O3 C30 C29 124.8(4) . . ?
O3 C30 C31 114.7(4) . . ?
C29 C30 C31 120.5(4) . . ?
O1 C31 C30 117.4(4) . . ?
O1 C31 C26 124.3(4) . . ?
C30 C31 C26 118.3(4) . . ?
C1 N1 Mn1 144.2(4) . . ?
C5 N5 C9 118.4(4) . . ?
C5 N5 Cr1 126.0(4) . . ?
C9 N5 Cr1 115.6(3) . . ?
C14 N6 C10 118.7(4) . . ?
C14 N6 Cr1 125.7(3) . . ?
C10 N6 Cr1 115.5(3) . . ?
C16 N7 C15 122.3(4) . . ?
C16 N7 Mn1 125.1(4) . . ?
C15 N7 Mn1 112.6(3) . . ?
C25 N8 C24 120.4(4) . . ?
C25 N8 Mn1 125.9(3) . . ?
C24 N8 Mn1 113.3(3) . . ?
C31 O1 Mn1 128.7(3) . . ?
C22 O2 Mn1 127.4(3) . . ?
C30 O3 C32 117.7(4) . . ?
C21 O4 C23 119.5(5) . . ?

loop_
_geom_bond_atom_site_label_1
_geom_bond_atom_site_label_2
_geom_bond_distance
_geom_bond_site_symmetry_2
_geom_bond_publ_flag
Mn1 O2 1.869(3) . ?
Mn1 O1 1.886(3) . ?
Mn1 N7 1.973(4) . ?
Mn1 N8 1.975(4) . ?
Mn1 O1W 2.238(4) . ?
Mn1 N1 2.309(4) . ?
Cr1 C4 2.037(5) . ?
Cr1 C2 2.055(6) . ?
Cr1 C3 2.069(5) . ?
Cr1 N6 2.076(4) . ?
Cr1 C1 2.079(5) . ?
Cr1 N5 2.083(4) . ?
C1 N1 1.140(6) . ?
C2 N2 1.148(7) . ?
C3 N3 1.136(6) . ?
C4 N4 1.120(7) . ?
C5 N5 1.344(6) . ?
C5 C6 1.370(8) . ?
C6 C7 1.361(10) . ?
C7 C8 1.381(9) . ?
C8 C9 1.377(7) . ?
C9 N5 1.349(6) . ?
C9 C10 1.471(6) . ?
C10 N6 1.352(5) . ?
C10 C11 1.379(6) . ?
C11 C12 1.383(7) . ?
C12 C13 1.372(7) . ?
C13 C14 1.373(7) . ?
C14 N6 1.343(6) . ?
C15 N7 1.478(7) . ?
C15 C24 1.485(8) . ?
C16 N7 1.284(7) . ?
C16 C17 1.424(8) . ?
C17 C22 1.403(8) . ?
C17 C18 1.409(8) . ?
C18 C19 1.332(11) . ?
C19 C20 1.393(11) . ?
C20 C21 1.391(8) . ?
C21 O4 1.380(7) . ?
C21 C22 1.398(7) . ?
C22 O2 1.331(5) . ?
C23 O4 1.423(7) . ?
C24 N8 1.470(6) . ?
C25 N8 1.285(6) . ?
C25 C26 1.441(6) . ?
C26 C27 1.403(6) . ?
C26 C31 1.413(6) . ?
C27 C28 1.362(7) . ?
C28 C29 1.383(8) . ?
C29 C30 1.382(7) . ?
C30 O3 1.362(6) . ?
C30 C31 1.407(6) . ?
C31 O1 1.323(5) . ?
C32 O3 1.430(6) . ?
